data_4034573
loop_
_publ_author_name
'Gao, Suyu'
'Wang, Dun'
'Chai, Hao'
'Xu, Jiamin'
'Li, Tianyu'
'Niu, Yingxue'
'Chen, Xinxin'
'Qiu, Feng'
'Li, Yang'
'Li, Hua'
'Chen, Lixia'

_publ_section_title
;
 Unusual <i>ent</i>-Labdane Diterpenoid Dimers and their Selective
 Activation of TRPV Channels.
;
_journal_issue 21
_journal_name_full 'The Journal of organic chemistry'
_journal_page_first 13595
_journal_page_last 13603
_journal_paper_doi 10.1021/acs.joc.9b01864
_journal_volume 84
_journal_year 2019
_chemical_absolute_configuration ad
_chemical_formula_moiety 'C46 H64 O8'
_chemical_formula_sum 'C46 H64 O8'
_chemical_formula_weight 744.97
_space_group_crystal_system monoclinic
_space_group_IT_number 4
_space_group_name_Hall 'P 2yb'
_space_group_name_H-M_alt 'P 1 21 1'
_atom_sites_solution_hydrogens mixed
_atom_sites_solution_primary direct
_audit_creation_date 2018-11-25
_audit_creation_method
;
Olex2 1.2
(compiled 2018.05.29 svn.r3508 for OlexSys, GUI svn.r5506)
;
_cell_angle_alpha 90
_cell_angle_beta 91.3181(12)
_cell_angle_gamma 90
_cell_formula_units_Z 4
_cell_length_a 7.14826(9)
_cell_length_b 21.3979(3)
_cell_length_c 26.9591(4)
_cell_measurement_reflns_used 29147
_cell_measurement_temperature 100.01(10)
_cell_measurement_theta_max 73.5140
_cell_measurement_theta_min 2.0870
_cell_volume 4122.51(10)
_computing_cell_refinement 'CrysAlisPro 1.171.38.43f (Rigaku OD, 2015)'
_computing_data_collection 'CrysAlisPro 1.171.38.43f (Rigaku OD, 2015)'
_computing_data_reduction 'CrysAlisPro 1.171.38.43f (Rigaku OD, 2015)'
_computing_molecular_graphics 'Olex2 (Dolomanov et al., 2009)'
_computing_publication_material 'Olex2 (Dolomanov et al., 2009)'
_computing_structure_refinement 'ShelXL (Sheldrick, 2015)'
_computing_structure_solution 'ShelXS (Sheldrick, 2008)'
_diffrn_ambient_environment N~2~
_diffrn_ambient_temperature 100.01(10)
_diffrn_detector 'CCD plate'
_diffrn_detector_area_resol_mean 5.2684
_diffrn_detector_type AtlasS2
_diffrn_measured_fraction_theta_full 0.999
_diffrn_measured_fraction_theta_max 0.985
_diffrn_measurement_details
;
List of Runs (angles in degrees, time in seconds):

  # Type    Start    End  Width  t~exp~   \w     \q     \k     \f   Frames
--------------------------------------------------------------------------
  1  \w   -117.00  -8.00   1.00    1.00    --  -40.98 -77.00 150.00  109
  2  \w   -113.00 -13.00   1.00    1.00    --  -40.98 -57.00  30.00  100
  3  \w    -74.00  35.00   1.00    1.00    --  -40.98  77.00 -60.00  109
  4  \w   -115.00 -16.00   1.00    1.00    --  -40.98 -38.00  90.00   99
  5  \w    -96.00  -2.00   1.00    1.00    --  -40.98 125.00-180.00   94
  6  \w   -113.00 -13.00   1.00    1.00    --  -40.98 -57.00  90.00  100
  7  \w     16.00 115.00   1.00    1.00    --   40.98  38.00 150.00   99
  8  \w     13.00 113.00   1.00    1.00    --   40.98  57.00 -90.00  100
  9  \w      1.00  82.00   1.00    1.00    --   40.98 -99.00  30.00   81
 10  \w      8.00 117.00   1.00    1.00    --   40.98  77.00-180.00  109
 11  \w     78.00 178.00   1.00    1.26    --  106.95  61.00  60.00  100
 12  \w     81.00 178.00   1.00    1.26    --  106.95  45.00  90.00   97
 13  \w     74.00 178.00   1.00    1.26    --  106.95  77.00 150.00  104
 14  \w     78.00 178.00   1.00    1.26    --  106.95  61.00  90.00  100
 15  \w     94.00 178.00   1.00    1.26    --  106.95 125.00-150.00   84
 16  \w     79.00 178.00   1.00    1.26    --  106.95  30.00-180.00   99
 17  \w     78.00 178.00   1.00    1.26    --  106.95  61.00 150.00  100
 18  \w     74.00 178.00   1.00    1.26    --  106.95  77.00  90.00  104
 19  \w     25.00 109.00   1.00    1.26    --  106.95 -95.00 120.00   84
 20  \w     74.00 178.00   1.00    1.26    --  106.95  77.00  30.00  104
 21  \w     81.00 178.00   1.00    1.26    --  106.95  45.00-180.00   97
;
_diffrn_measurement_device 'four-circle diffractometer'
_diffrn_measurement_device_type 'SuperNova, Dual, Cu at zero, AtlasS2'
_diffrn_measurement_method '\w scans'
_diffrn_orient_matrix_type 'CrysAlisPro convention (1999,Acta A55,543-557)'
_diffrn_orient_matrix_UB_11 -0.2029070000
_diffrn_orient_matrix_UB_12 -0.0086049000
_diffrn_orient_matrix_UB_13 0.0168450000
_diffrn_orient_matrix_UB_21 0.0577398000
_diffrn_orient_matrix_UB_22 0.0220823000
_diffrn_orient_matrix_UB_23 0.0525700000
_diffrn_orient_matrix_UB_31 -0.0443632000
_diffrn_orient_matrix_UB_32 0.0679445000
_diffrn_orient_matrix_UB_33 -0.0149429000
_diffrn_radiation_monochromator mirror
_diffrn_radiation_probe x-ray
_diffrn_radiation_type CuK\a
_diffrn_radiation_wavelength 1.54184
_diffrn_reflns_av_R_equivalents 0.0395
_diffrn_reflns_av_unetI/netI 0.0345
_diffrn_reflns_Laue_measured_fraction_full 0.999
_diffrn_reflns_Laue_measured_fraction_max 0.985
_diffrn_reflns_limit_h_max 7
_diffrn_reflns_limit_h_min -8
_diffrn_reflns_limit_k_max 26
_diffrn_reflns_limit_k_min -24
_diffrn_reflns_limit_l_max 33
_diffrn_reflns_limit_l_min -33
_diffrn_reflns_number 48267
_diffrn_reflns_point_group_measured_fraction_full 0.923
_diffrn_reflns_point_group_measured_fraction_max 0.890
_diffrn_reflns_theta_full 67.684
_diffrn_reflns_theta_max 73.704
_diffrn_reflns_theta_min 2.637
_diffrn_source 'micro-focus sealed X-ray tube'
_diffrn_source_type 'SuperNova (Cu) X-ray Source'
_exptl_absorpt_coefficient_mu 0.641
_exptl_absorpt_correction_T_max 1.00000
_exptl_absorpt_correction_T_min 0.77450
_exptl_absorpt_correction_type multi-scan
_exptl_absorpt_process_details
;
CrysAlisPro 1.171.38.43f (Rigaku Oxford Diffraction, 2015)
Empirical absorption correction using spherical harmonics,
 implemented in SCALE3 ABSPACK scaling algorithm.
;
_exptl_crystal_colour colourless
_exptl_crystal_colour_primary colourless
_exptl_crystal_density_diffrn 1.200
_exptl_crystal_description block
_exptl_crystal_F_000 1616
_exptl_crystal_size_max 0.13
_exptl_crystal_size_mid 0.12
_exptl_crystal_size_min 0.11
_refine_diff_density_max 0.237
_refine_diff_density_min -0.284
_refine_diff_density_rms 0.050
_refine_ls_abs_structure_details
;
 Flack x determined using 5810 quotients [(I+)-(I-)]/[(I+)+(I-)]
 (Parsons, Flack and Wagner, Acta Cryst. B69 (2013) 249-259).
;
_refine_ls_abs_structure_Flack -0.10(9)
_refine_ls_extinction_method none
_refine_ls_goodness_of_fit_ref 1.044
_refine_ls_hydrogen_treatment mixed
_refine_ls_matrix_type full
_refine_ls_number_parameters 1021
_refine_ls_number_reflns 14799
_refine_ls_number_restraints 1
_refine_ls_restrained_S_all 1.044
_refine_ls_R_factor_all 0.0460
_refine_ls_R_factor_gt 0.0441
_refine_ls_shift/su_max 0.000
_refine_ls_shift/su_mean 0.000
_refine_ls_structure_factor_coef Fsqd
_refine_ls_weighting_details 'w=1/[\s^2^(Fo^2^)+(0.0564P)^2^+2.6794P] where P=(Fo^2^+2Fc^2^)/3'
_refine_ls_weighting_scheme calc
_refine_ls_wR_factor_gt 0.1186
_refine_ls_wR_factor_ref 0.1201
_reflns_Friedel_coverage 0.757
_reflns_Friedel_fraction_full 0.843
_reflns_Friedel_fraction_max 0.789
_reflns_number_gt 14280
_reflns_number_total 14799
_reflns_threshold_expression 'I > 2\s(I)'
_cod_data_source_file jo9b01864_si_003.cif
_cod_data_source_block ba-e6-2
_cod_original_cell_volume 4122.50(10)
_cod_database_code 4034573
_shelx_shelxl_version_number 2017/1
_shelx_space_group_comment
;
The symmetry employed for this shelxl refinement is uniquely defined
by the following loop, which should always be used as a source of
symmetry information in preference to the above space-group names.
They are only intended as comments.
;
_shelx_estimated_absorpt_t_max 0.933
_shelx_estimated_absorpt_t_min 0.921
_reflns_odcompleteness_completeness 99.96
_reflns_odcompleteness_iscentric 1
_reflns_odcompleteness_theta 66.97
_olex2_refinement_description
;
1. Fixed Uiso
 At 1.2 times of:
  All C(H) groups, All C(H,H) groups
 At 1.5 times of:
  All C(H,H,H) groups
2.a Ternary CH refined with riding coordinates:
 C3(H3), C00P(H00P), C00V(H00V), C4'(H4'), C013(H013), C019(H019), C01C(H01M),
 C15(H15), C11'(H11'), C01K(H01R), C01O(H01W), C8'(H8'), C5(H5), C9(H9),
 C028(H028), C3'(H3')
2.b Secondary CH2 refined with riding coordinates:
 C18'(H18A,H18B), C014(H01A,H01B), C015(H01C,H01D), C016(H01E,H01F), C018(H01G,
 H01H), C01J(H01P,H01Q), C01L(H01S,H01T), C01M(H01U,H01V), C18(H18C,H18D),
 C1'(H1'A,H1'B), C5'(H5'A,H5'B), C2(H2A,H2B), C020(H02A,H02B), C023(H02C,H02D),
 C024(H02E,H02F), C6'(H6'A,H6'B), C10'(H10A,H10B), C2'(H2'A,H2'B), C14'(H14A,
 H14B), C1(H1A,H1B), C02G(H02H,H02I), C7(H7A,H7B), C6(H6A,H6B), C02R(H02S,H02T)
2.c Aromatic/amide H refined with riding coordinates:
 C00O(H00O), C14(H14), C12(H12), C11(H11), C012(H012), C01B(H01L), C13'(H13'),
 C02B(H02G)
2.d Idealised Me refined as rotating group:
 C01A(H01I,H01J,H01K), C01T(H01X,H01Y,H), C19'(H19A,H19B,H19C), C025(H02,HA,
 HB), C20(H20A,H20B,H20C), C23(H23A,H23B,H23C), C02K(H02J,H02K,H02L), C19(H19D,
 H19E,H19F), C02O(H02M,H02N,H02O), C02P(H02P,H02Q,H02R), C21'(H21A,H21B,H21C),
 C22'(H22A,H22B,H22C), C02X(H02W,H02X,H02Y), C02Y(H02Z,HC,HD), C22(H22D,H22E,
 H22F), C030(H03A,H03B,H03C)
;
_olex2_submission_special_instructions 'No special instructions were received'
_oxdiff_exptl_absorpt_empirical_details
;
Empirical correction (ABSPACK) includes:
- Absorption correction using spherical harmonics
- Frame scaling
- Detector area scaling
;
_oxdiff_exptl_absorpt_empirical_full_max 1.504
_oxdiff_exptl_absorpt_empirical_full_min 0.737

loop_
_space_group_symop_operation_xyz
'x, y, z'
'-x, y+1/2, -z'

loop_
_atom_site_label
_atom_site_type_symbol
_atom_site_fract_x
_atom_site_fract_y
_atom_site_fract_z
_atom_site_U_iso_or_equiv
_atom_site_adp_type
_atom_site_occupancy
_atom_site_site_symmetry_order
_atom_site_calc_flag
_atom_site_refinement_flags_posn
O001 O 1.2357(3) 0.90581(10) 0.35123(8) 0.0167(4) Uani 1 1 d .
O4 O 0.2024(3) 0.40887(11) 0.13589(8) 0.0184(4) Uani 1 1 d .
O2 O 1.0147(3) 0.11523(11) -0.04963(9) 0.0222(5) Uani 1 1 d .
O8 O 0.2447(3) 0.01581(11) 0.16936(8) 0.0229(5) Uani 1 1 d .
O005 O 0.5254(3) 0.60555(11) 0.55575(8) 0.0208(5) Uani 1 1 d .
O006 O 0.7479(3) 0.53639(11) 0.59087(8) 0.0221(5) Uani 1 1 d .
O7 O 0.3221(3) 0.05982(11) 0.09195(8) 0.0246(5) Uani 1 1 d .
O008 O 0.6137(3) 1.03934(11) 0.27551(9) 0.0245(5) Uani 1 1 d .
O009 O 0.9742(3) 0.55474(11) 0.40442(8) 0.0229(5) Uani 1 1 d .
O00A O 0.9265(3) 1.04860(12) 0.27815(9) 0.0269(5) Uani 1 1 d .
O00B O 1.4060(3) 0.85367(12) 0.40833(8) 0.0238(5) Uani 1 1 d .
O6 O 0.8148(3) 0.54106(11) 0.21760(9) 0.0251(5) Uani 1 1 d .
O1 O 0.8003(3) 0.04417(11) -0.08545(9) 0.0229(5) Uani 1 1 d .
O00E O 1.1143(3) 0.50912(11) 0.33446(9) 0.0242(5) Uani 1 1 d .
O5 O 0.5024(3) 0.54954(12) 0.22221(9) 0.0284(5) Uani 1 1 d .
O3 O 0.0634(3) 0.35563(12) 0.07402(9) 0.0267(5) Uani 1 1 d .
C18' C 0.2593(5) 0.07612(15) 0.19252(12) 0.0195(6) Uani 1 1 d .
H18A H 0.388415 0.084120 0.202391 0.023 Uiso 1 1 calc R
H18B H 0.184334 0.076903 0.222058 0.023 Uiso 1 1 calc R
C13 C 0.3865(4) 0.39208(15) 0.06774(11) 0.0189(6) Uani 1 1 d .
C3 C 0.8875(4) 0.16697(16) -0.05392(12) 0.0196(7) Uani 1 1 d .
H3 H 0.961651 0.202041 -0.066131 0.024 Uiso 1 1 calc R
C00K C 0.7899(4) 1.01572(16) 0.28095(11) 0.0195(6) Uani 1 1 d .
C00L C 1.0812(4) 0.88337(15) 0.42367(11) 0.0177(6) Uani 1 1 d .
C00M C 1.2600(4) 0.87802(15) 0.39660(11) 0.0173(6) Uani 1 1 d .
C16 C 0.2001(4) 0.38221(15) 0.08963(11) 0.0186(6) Uani 1 1 d .
C00O C 1.1590(4) 0.81964(15) 0.49822(11) 0.0186(6) Uani 1 1 d .
H00O H 1.273805 0.809113 0.484976 0.022 Uiso 1 1 calc R
C00P C 1.0480(4) 0.93054(15) 0.34639(11) 0.0167(6) Uani 1 1 d .
H00P H 1.055907 0.976236 0.345177 0.020 Uiso 1 1 calc R
C14 C 0.4902(4) 0.42379(15) 0.10054(11) 0.0188(6) Uani 1 1 d .
H14 H 0.612987 0.436301 0.095667 0.023 Uiso 1 1 calc R
C12 C 0.4430(5) 0.36927(16) 0.01942(11) 0.0208(7) Uani 1 1 d .
H12 H 0.552150 0.385658 0.006537 0.025 Uiso 1 1 calc R
C00S C 1.0007(4) 0.72128(15) 0.31101(11) 0.0148(6) Uani 1 1 d .
C10 C 0.5226(4) 0.23437(15) -0.04413(11) 0.0169(6) Uani 1 1 d .
C00U C 1.0155(4) 0.72465(15) 0.53956(11) 0.0171(6) Uani 1 1 d .
C00V C 0.9544(4) 0.70251(15) 0.59168(11) 0.0178(6) Uani 1 1 d .
H00V H 0.886023 0.738248 0.604993 0.021 Uiso 1 1 calc R
C0AA C 0.1913(4) 0.12666(15) 0.15648(11) 0.0177(6) Uani 1 1 d .
C4' C 0.1975(4) 0.19391(15) 0.17838(11) 0.0162(6) Uani 1 1 d .
H4' H 0.130110 0.219502 0.153690 0.019 Uiso 1 1 calc R
C11 C 0.3513(4) 0.32703(16) -0.00764(11) 0.0192(6) Uani 1 1 d .
H11 H 0.235053 0.313920 0.003187 0.023 Uiso 1 1 calc R
C00Z C 0.7773(4) 0.94759(15) 0.29050(11) 0.0171(6) Uani 1 1 d .
C010 C 1.2046(4) 0.79482(15) 0.26294(11) 0.0180(6) Uani 1 1 d .
C011 C 1.1647(4) 0.61946(16) 0.34990(11) 0.0174(6) Uani 1 1 d .
C012 C 1.0493(4) 0.85909(16) 0.47316(11) 0.0192(6) Uani 1 1 d .
H012 H 0.941728 0.872508 0.488721 0.023 Uiso 1 1 calc R
C013 C 0.6545(4) 0.65705(15) 0.55568(11) 0.0180(6) Uani 1 1 d .
H013 H 0.584070 0.693524 0.566884 0.022 Uiso 1 1 calc R
C014 C 0.8625(4) 0.71663(15) 0.35380(11) 0.0170(6) Uani 1 1 d .
H01A H 0.913058 0.739078 0.382354 0.020 Uiso 1 1 calc R
H01B H 0.745416 0.736379 0.343840 0.020 Uiso 1 1 calc R
C015 C 0.7208(4) 0.67304(16) 0.50414(11) 0.0197(7) Uani 1 1 d .
H01C H 0.613684 0.679457 0.481988 0.024 Uiso 1 1 calc R
H01D H 0.793786 0.638649 0.491340 0.024 Uiso 1 1 calc R
C016 C 0.8972(4) 0.83793(15) 0.29711(11) 0.0177(6) Uani 1 1 d .
H01E H 0.808973 0.830210 0.323232 0.021 Uiso 1 1 calc R
H01F H 0.833117 0.829244 0.265756 0.021 Uiso 1 1 calc R
C9' C 0.3921(4) 0.22640(15) 0.18482(11) 0.0161(6) Uani 1 1 d .
C018 C 0.8397(4) 0.73196(16) 0.50608(11) 0.0183(6) Uani 1 1 d .
H01G H 0.764918 0.766249 0.518293 0.022 Uiso 1 1 calc R
H01H H 0.877354 0.742451 0.472754 0.022 Uiso 1 1 calc R
C019 C 1.1832(4) 0.68654(15) 0.32792(11) 0.0161(6) Uani 1 1 d .
H019 H 1.233060 0.711664 0.355599 0.019 Uiso 1 1 calc R
C01A C 0.9073(4) 0.69675(15) 0.26299(11) 0.0179(6) Uani 1 1 d .
H01I H 0.853119 0.656487 0.269023 0.027 Uiso 1 1 calc GR
H01J H 0.999222 0.693153 0.237750 0.027 Uiso 1 1 calc GR
H01K H 0.811050 0.725288 0.252184 0.027 Uiso 1 1 calc GR
C01B C 0.9595(4) 0.91251(15) 0.39357(11) 0.0173(6) Uani 1 1 d .
H01L H 0.835434 0.920519 0.401094 0.021 Uiso 1 1 calc R
C01C C 1.0599(4) 0.79146(15) 0.30339(11) 0.0158(6) Uani 1 1 d .
H01M H 1.126163 0.803671 0.334114 0.019 Uiso 1 1 calc R
C01D C 0.5958(4) 0.54351(16) 0.55599(13) 0.0226(7) Uani 1 1 d .
C16' C 0.6377(5) 0.51738(16) 0.21519(11) 0.0203(7) Uani 1 1 d .
C21 C 0.9433(5) 0.05319(16) -0.04834(13) 0.0229(7) Uani 1 1 d .
C15 C 0.3835(4) 0.43660(15) 0.14613(11) 0.0170(6) Uani 1 1 d .
H15 H 0.367697 0.481895 0.149370 0.020 Uiso 1 1 calc R
C11' C 0.4744(4) 0.41132(16) 0.19461(11) 0.0183(6) Uani 1 1 d .
H11' H 0.389222 0.419693 0.221789 0.022 Uiso 1 1 calc R
C01I C 1.1804(5) 0.82313(17) 0.21966(12) 0.0233(7) Uani 1 1 d .
C01J C 1.1266(5) 0.56906(16) 0.31111(12) 0.0200(7) Uani 1 1 d .
H01P H 1.010222 0.578130 0.293318 0.024 Uiso 1 1 calc R
H01Q H 1.226496 0.568693 0.287371 0.024 Uiso 1 1 calc R
C01K C 1.0038(4) 0.61748(15) 0.38661(11) 0.0173(6) Uani 1 1 d .
H01R H 1.047169 0.641600 0.415562 0.021 Uiso 1 1 calc R
C01L C 0.8933(4) 0.58210(16) 0.58562(12) 0.0201(7) Uani 1 1 d .
H01S H 0.943740 0.579664 0.552582 0.024 Uiso 1 1 calc R
H01T H 0.993918 0.573933 0.609483 0.024 Uiso 1 1 calc R
C01M C 1.3791(4) 0.75891(16) 0.27591(12) 0.0215(7) Uani 1 1 d .
H01U H 1.441987 0.778333 0.304201 0.026 Uiso 1 1 calc R
H01V H 1.463100 0.760230 0.248190 0.026 Uiso 1 1 calc R
C01N C 1.2689(5) 0.78985(16) 0.58465(12) 0.0209(7) Uani 1 1 d .
C01O C 0.9495(4) 0.90767(15) 0.29824(11) 0.0162(6) Uani 1 1 d .
H01W H 1.033319 0.915677 0.270687 0.019 Uiso 1 1 calc R
C8' C 0.3487(4) 0.29714(15) 0.19578(11) 0.0174(6) Uani 1 1 d .
H8' H 0.264040 0.311051 0.168884 0.021 Uiso 1 1 calc R
C18 C 0.6544(5) 0.08986(16) -0.08428(12) 0.0214(7) Uani 1 1 d .
H18C H 0.596217 0.089177 -0.052129 0.026 Uiso 1 1 calc R
H18D H 0.559364 0.080119 -0.109364 0.026 Uiso 1 1 calc R
C1' C 0.4911(4) 0.22027(15) 0.13475(11) 0.0184(6) Uani 1 1 d .
H1'A H 0.422994 0.244372 0.109789 0.022 Uiso 1 1 calc R
H1'B H 0.616219 0.237580 0.138018 0.022 Uiso 1 1 calc R
C5 C 0.5906(4) 0.20935(16) -0.09469(11) 0.0181(6) Uani 1 1 d .
H5 H 0.658893 0.244604 -0.108802 0.022 Uiso 1 1 calc R
C01T C 1.3457(5) 0.60282(17) 0.37887(13) 0.0251(7) Uani 1 1 d .
H01X H 1.443119 0.593954 0.355967 0.038 Uiso 1 1 calc GR
H01Y H 1.324536 0.566733 0.399136 0.038 Uiso 1 1 calc GR
H H 1.382544 0.637388 0.399588 0.038 Uiso 1 1 calc GR
C13' C 0.8284(5) 0.43563(16) 0.19845(12) 0.0225(7) Uani 1 1 d .
H13' H 0.873519 0.396200 0.190498 0.027 Uiso 1 1 calc R
C19' C -0.0119(5) 0.11141(17) 0.14046(13) 0.0244(7) Uani 1 1 d .
H19A H -0.013559 0.074692 0.119993 0.037 Uiso 1 1 calc GR
H19B H -0.063934 0.145935 0.122055 0.037 Uiso 1 1 calc GR
H19C H -0.084883 0.104109 0.169346 0.037 Uiso 1 1 calc GR
C5' C 0.0817(5) 0.19977(16) 0.22553(12) 0.0207(7) Uani 1 1 d .
H5'A H -0.039235 0.180035 0.220081 0.025 Uiso 1 1 calc R
H5'B H 0.145424 0.178353 0.252754 0.025 Uiso 1 1 calc R
C9 C 0.4226(4) 0.29893(16) -0.05464(11) 0.0191(6) Uani 1 1 d .
H9 H 0.518288 0.327451 -0.066940 0.023 Uiso 1 1 calc R
C12' C 0.6485(4) 0.45002(15) 0.20299(11) 0.0180(6) Uani 1 1 d .
C2 C 0.8148(4) 0.18783(17) -0.00381(12) 0.0209(7) Uani 1 1 d .
H2A H 0.741663 0.154492 0.010531 0.025 Uiso 1 1 calc R
H2B H 0.919503 0.196723 0.018615 0.025 Uiso 1 1 calc R
C020 C 1.3343(4) 0.69072(16) 0.28831(12) 0.0200(6) Uani 1 1 d .
H02A H 1.447187 0.669996 0.300369 0.024 Uiso 1 1 calc R
H02B H 1.291044 0.669340 0.258468 0.024 Uiso 1 1 calc R
C4 C 0.7352(4) 0.15498(16) -0.09398(11) 0.0193(7) Uani 1 1 d .
C7' C 0.2380(5) 0.30217(16) 0.24306(12) 0.0216(7) Uani 1 1 d .
C023 C 1.2247(5) 0.75827(18) 0.63317(12) 0.0250(7) Uani 1 1 d .
H02C H 1.146605 0.785905 0.652319 0.030 Uiso 1 1 calc R
H02D H 1.340487 0.751839 0.651943 0.030 Uiso 1 1 calc R
C024 C 0.8249(4) 0.64903(15) 0.36845(11) 0.0177(6) Uani 1 1 d .
H02E H 0.733462 0.648026 0.394471 0.021 Uiso 1 1 calc R
H02F H 0.773538 0.626451 0.340067 0.021 Uiso 1 1 calc R
C025 C 0.5185(4) 0.20027(16) 0.22682(11) 0.0201(7) Uani 1 1 d .
H02 H 0.447586 0.196227 0.256466 0.030 Uiso 1 1 calc GR
HA H 0.621533 0.228241 0.232837 0.030 Uiso 1 1 calc GR
HB H 0.565249 0.160035 0.217391 0.030 Uiso 1 1 calc GR
C6' C 0.0539(5) 0.26836(17) 0.23910(13) 0.0257(7) Uani 1 1 d .
H6'A H -0.025054 0.288289 0.213986 0.031 Uiso 1 1 calc R
H6'B H -0.009090 0.271067 0.270520 0.031 Uiso 1 1 calc R
C10' C 0.5192(4) 0.34113(15) 0.19458(11) 0.0187(6) Uani 1 1 d .
H10A H 0.599529 0.332053 0.223157 0.022 Uiso 1 1 calc R
H10B H 0.589461 0.331729 0.165147 0.022 Uiso 1 1 calc R
C028 C 1.1072(4) 0.79122(15) 0.54678(11) 0.0182(6) Uani 1 1 d .
H028 H 1.010751 0.818194 0.560650 0.022 Uiso 1 1 calc R
C3' C 0.3133(5) 0.12281(16) 0.11050(11) 0.0199(7) Uani 1 1 d .
H3' H 0.248329 0.147287 0.084657 0.024 Uiso 1 1 calc R
C2' C 0.5040(5) 0.15246(16) 0.11763(12) 0.0210(7) Uani 1 1 d .
H2'A H 0.569722 0.150861 0.086572 0.025 Uiso 1 1 calc R
H2'B H 0.575982 0.128678 0.142033 0.025 Uiso 1 1 calc R
C02B C 0.5971(5) 0.93314(16) 0.29156(12) 0.0209(7) Uani 1 1 d .
H02G H 0.550517 0.893270 0.297249 0.025 Uiso 1 1 calc R
C14' C 0.9468(5) 0.49152(17) 0.20787(14) 0.0266(7) Uani 1 1 d .
H14A H 1.030327 0.484919 0.236251 0.032 Uiso 1 1 calc R
H14B H 1.020698 0.501295 0.179162 0.032 Uiso 1 1 calc R
C20 C 0.3847(4) 0.19085(16) -0.01822(12) 0.0208(7) Uani 1 1 d .
H20A H 0.277490 0.183866 -0.039603 0.031 Uiso 1 1 calc GR
H20B H 0.345634 0.209824 0.012103 0.031 Uiso 1 1 calc GR
H20C H 0.444758 0.151671 -0.010970 0.031 Uiso 1 1 calc GR
C1 C 0.6943(4) 0.24584(16) -0.00997(12) 0.0199(7) Uani 1 1 d .
H1A H 0.769008 0.279231 -0.023674 0.024 Uiso 1 1 calc R
H1B H 0.652756 0.259243 0.022337 0.024 Uiso 1 1 calc R
C02F C 0.9691(5) 0.50421(17) 0.36959(13) 0.0256(7) Uani 1 1 d .
C02G C 0.4805(5) 0.98930(17) 0.28244(14) 0.0252(7) Uani 1 1 d .
H02H H 0.401257 0.983927 0.253055 0.030 Uiso 1 1 calc R
H02I H 0.402116 0.997796 0.310558 0.030 Uiso 1 1 calc R
C8 C 0.2702(5) 0.29474(16) -0.09489(12) 0.0212(7) Uani 1 1 d .
C7 C 0.3250(5) 0.26056(18) -0.14140(12) 0.0269(8) Uani 1 1 d .
H7A H 0.405637 0.287369 -0.160535 0.032 Uiso 1 1 calc R
H7B H 0.213238 0.252271 -0.161402 0.032 Uiso 1 1 calc R
C23 C 1.1080(5) 0.01361(18) -0.06353(15) 0.0310(8) Uani 1 1 d .
H23A H 1.148733 0.026750 -0.095568 0.047 Uiso 1 1 calc GR
H23B H 1.070944 -0.029492 -0.065002 0.047 Uiso 1 1 calc GR
H23C H 1.208614 0.018463 -0.039649 0.047 Uiso 1 1 calc GR
C02K C 0.7253(5) 0.64731(18) 0.64627(12) 0.0251(7) Uani 1 1 d .
H02J H 0.812525 0.629672 0.669995 0.038 Uiso 1 1 calc GR
H02K H 0.612676 0.622883 0.645412 0.038 Uiso 1 1 calc GR
H02L H 0.696604 0.689452 0.655656 0.038 Uiso 1 1 calc GR
C19 C 0.8315(5) 0.15266(18) -0.14461(12) 0.0271(8) Uani 1 1 d .
H19D H 0.865410 0.194217 -0.154371 0.041 Uiso 1 1 calc GR
H19E H 0.747066 0.135089 -0.169049 0.041 Uiso 1 1 calc GR
H19F H 0.941921 0.127245 -0.141886 0.041 Uiso 1 1 calc GR
C20' C 0.3536(5) 0.00947(18) 0.12613(13) 0.0264(7) Uani 1 1 d .
C02N C 0.8127(4) 0.64721(15) 0.59430(11) 0.0171(6) Uani 1 1 d .
C02O C 0.7788(5) 0.49694(18) 0.34396(14) 0.0293(8) Uani 1 1 d .
H02M H 0.683093 0.496941 0.368354 0.044 Uiso 1 1 calc GR
H02N H 0.774969 0.458219 0.325976 0.044 Uiso 1 1 calc GR
H02O H 0.758258 0.531048 0.321361 0.044 Uiso 1 1 calc GR
C02P C 1.1566(4) 0.68121(16) 0.51470(11) 0.0191(6) Uani 1 1 d .
H02P H 1.265371 0.676557 0.535926 0.029 Uiso 1 1 calc GR
H02Q H 1.192352 0.698878 0.483588 0.029 Uiso 1 1 calc GR
H02R H 1.100184 0.641041 0.509046 0.029 Uiso 1 1 calc GR
C6 C 0.4258(5) 0.19910(17) -0.13111(12) 0.0251(7) Uani 1 1 d .
H6A H 0.471103 0.182020 -0.161917 0.030 Uiso 1 1 calc R
H6B H 0.339176 0.169274 -0.117231 0.030 Uiso 1 1 calc R
C02R C 1.1250(5) 0.69537(17) 0.62697(11) 0.0233(7) Uani 1 1 d .
H02S H 1.084759 0.680564 0.659015 0.028 Uiso 1 1 calc R
H02T H 1.210617 0.664824 0.613658 0.028 Uiso 1 1 calc R
C17 C 0.1034(5) 0.32095(18) -0.09136(13) 0.0257(7) Uani 1 1 d .
C17' C 0.2956(6) 0.32958(18) 0.28469(13) 0.0286(8) Uani 1 1 d .
C02U C 1.4324(5) 0.81713(18) 0.57772(13) 0.0252(7) Uani 1 1 d .
C21' C 0.5599(5) 0.00050(19) 0.13967(15) 0.0332(8) Uani 1 1 d .
H21A H 0.600085 0.032996 0.162037 0.050 Uiso 1 1 calc GR
H21B H 0.632231 0.002250 0.110143 0.050 Uiso 1 1 calc GR
H21C H 0.577369 -0.039409 0.155379 0.050 Uiso 1 1 calc GR
C22' C 0.2755(6) -0.04771(19) 0.09937(15) 0.0364(9) Uani 1 1 d .
H22A H 0.287240 -0.083550 0.120631 0.055 Uiso 1 1 calc GR
H22B H 0.343973 -0.054750 0.069667 0.055 Uiso 1 1 calc GR
H22C H 0.145876 -0.040937 0.090902 0.055 Uiso 1 1 calc GR
C02X C 0.4352(5) 0.50569(18) 0.57583(15) 0.0297(8) Uani 1 1 d .
H02W H 0.404491 0.520730 0.608196 0.045 Uiso 1 1 calc GR
H02X H 0.470909 0.462513 0.578001 0.045 Uiso 1 1 calc GR
H02Y H 0.328192 0.509833 0.553902 0.045 Uiso 1 1 calc GR
C02Y C 1.0170(6) 0.44662(19) 0.40019(16) 0.0362(9) Uani 1 1 d .
H02Z H 1.137506 0.452029 0.416056 0.054 Uiso 1 1 calc GR
HC H 1.019587 0.410665 0.378917 0.054 Uiso 1 1 calc GR
HD H 0.924193 0.440739 0.424942 0.054 Uiso 1 1 calc GR
C22 C 0.8766(5) 0.03402(18) 0.00260(13) 0.0298(8) Uani 1 1 d .
H22D H 0.970056 0.044789 0.027279 0.045 Uiso 1 1 calc GR
H22E H 0.855443 -0.010274 0.003165 0.045 Uiso 1 1 calc GR
H22F H 0.762118 0.055450 0.009531 0.045 Uiso 1 1 calc GR
C030 C 0.6498(5) 0.52054(18) 0.50476(13) 0.0279(8) Uani 1 1 d .
H03A H 0.553264 0.531507 0.480982 0.042 Uiso 1 1 calc GR
H03B H 0.664635 0.475953 0.505442 0.042 Uiso 1 1 calc GR
H03C H 0.765405 0.539676 0.495582 0.042 Uiso 1 1 calc GR
H17C H 0.216(6) 0.331(2) 0.3152(17) 0.041(12) Uiso 1 1 d .
H17D H 0.417(6) 0.350(2) 0.2890(15) 0.031(11) Uiso 1 1 d .
H02U H 1.462(5) 0.8410(19) 0.5479(14) 0.023(10) Uiso 1 1 d .
H17A H 0.068(5) 0.3467(18) -0.0627(14) 0.020(9) Uiso 1 1 d .
H02V H 1.536(6) 0.813(2) 0.6027(16) 0.038(12) Uiso 1 1 d .
H17B H 0.014(6) 0.316(2) -0.1181(16) 0.035(11) Uiso 1 1 d .
H01N H 1.069(6) 0.8443(19) 0.2091(14) 0.021(9) Uiso 1 1 d .
H01O H 1.275(6) 0.824(2) 0.1947(15) 0.029(10) Uiso 1 1 d .

loop_
_atom_site_aniso_label
_atom_site_aniso_U_11
_atom_site_aniso_U_22
_atom_site_aniso_U_33
_atom_site_aniso_U_23
_atom_site_aniso_U_13
_atom_site_aniso_U_12
O001 0.0178(10) 0.0130(11) 0.0193(10) 0.0016(9) 0.0031(8) -0.0007(9)
O4 0.0204(10) 0.0146(11) 0.0203(10) -0.0026(9) 0.0037(8) 0.0003(9)
O2 0.0185(11) 0.0153(12) 0.0329(12) -0.0049(10) 0.0021(9) -0.0011(9)
O8 0.0290(12) 0.0133(12) 0.0268(11) 0.0006(9) 0.0057(9) -0.0010(10)
O005 0.0194(11) 0.0146(12) 0.0285(12) 0.0055(9) 0.0046(9) -0.0002(9)
O006 0.0213(11) 0.0159(12) 0.0291(12) 0.0072(10) -0.0002(9) -0.0010(9)
O7 0.0359(13) 0.0156(13) 0.0224(11) -0.0049(9) 0.0058(10) -0.0016(10)
O008 0.0259(12) 0.0139(12) 0.0336(13) 0.0090(10) 0.0042(9) 0.0010(10)
O009 0.0302(12) 0.0167(12) 0.0219(11) 0.0055(9) 0.0053(9) 0.0002(10)
O00A 0.0275(12) 0.0179(13) 0.0354(13) 0.0073(10) 0.0062(10) -0.0037(11)
O00B 0.0196(11) 0.0241(13) 0.0277(12) 0.0036(10) 0.0008(9) 0.0017(10)
O6 0.0263(12) 0.0148(12) 0.0340(13) -0.0089(10) 0.0014(9) -0.0014(10)
O1 0.0226(11) 0.0174(12) 0.0287(12) -0.0063(10) -0.0001(9) 0.0003(10)
O00E 0.0280(12) 0.0139(12) 0.0311(12) 0.0014(10) 0.0097(10) 0.0013(10)
O5 0.0312(13) 0.0197(13) 0.0345(13) -0.0079(11) 0.0054(10) 0.0050(11)
O3 0.0228(12) 0.0269(14) 0.0303(12) -0.0060(11) 0.0011(9) -0.0033(10)
C18' 0.0239(16) 0.0130(16) 0.0217(15) 0.0016(12) 0.0030(12) 0.0002(13)
C13 0.0243(15) 0.0123(16) 0.0205(15) 0.0015(12) 0.0051(12) 0.0016(13)
C3 0.0199(15) 0.0140(17) 0.0250(16) -0.0015(13) 0.0034(12) -0.0005(13)
C00K 0.0244(16) 0.0148(16) 0.0196(15) 0.0042(13) 0.0059(12) -0.0005(13)
C00L 0.0220(15) 0.0105(15) 0.0208(15) -0.0028(12) 0.0041(12) -0.0013(12)
C00M 0.0208(15) 0.0099(15) 0.0214(14) 0.0003(12) 0.0011(12) -0.0040(12)
C16 0.0240(16) 0.0112(15) 0.0206(14) -0.0017(12) 0.0022(12) 0.0028(13)
C00O 0.0228(15) 0.0128(16) 0.0203(15) -0.0006(12) 0.0046(12) -0.0027(13)
C00P 0.0206(15) 0.0105(16) 0.0191(14) 0.0001(12) 0.0027(11) 0.0027(12)
C14 0.0214(15) 0.0148(17) 0.0203(15) 0.0023(12) 0.0052(12) -0.0035(13)
C12 0.0255(16) 0.0184(18) 0.0188(14) 0.0027(13) 0.0051(12) 0.0003(14)
C00S 0.0168(13) 0.0126(15) 0.0151(13) -0.0011(12) 0.0033(11) -0.0010(12)
C10 0.0204(14) 0.0147(17) 0.0156(14) -0.0020(12) 0.0033(11) -0.0035(13)
C00U 0.0201(14) 0.0145(16) 0.0168(14) 0.0002(12) 0.0026(11) 0.0032(13)
C00V 0.0247(15) 0.0137(16) 0.0151(14) -0.0001(12) 0.0037(12) 0.0002(13)
C0AA 0.0191(15) 0.0140(16) 0.0202(14) 0.0012(12) 0.0030(12) 0.0003(13)
C4' 0.0183(14) 0.0130(16) 0.0175(14) 0.0043(12) 0.0017(11) 0.0023(12)
C11 0.0225(15) 0.0159(17) 0.0193(14) 0.0018(12) 0.0022(12) 0.0027(13)
C00Z 0.0239(15) 0.0118(16) 0.0157(14) 0.0015(12) 0.0043(11) 0.0014(13)
C010 0.0203(14) 0.0110(15) 0.0227(15) -0.0018(12) 0.0054(12) -0.0014(13)
C011 0.0176(14) 0.0145(16) 0.0201(14) 0.0020(12) 0.0022(11) 0.0005(12)
C012 0.0234(15) 0.0161(16) 0.0184(14) -0.0018(12) 0.0047(12) -0.0004(13)
C013 0.0210(14) 0.0118(16) 0.0214(15) 0.0023(12) 0.0043(12) 0.0012(13)
C014 0.0183(14) 0.0151(16) 0.0177(14) -0.0015(12) 0.0038(11) -0.0002(12)
C015 0.0217(15) 0.0180(18) 0.0194(15) 0.0030(12) -0.0003(12) 0.0016(13)
C016 0.0206(14) 0.0133(16) 0.0191(14) -0.0015(12) 0.0030(11) 0.0002(12)
C9' 0.0200(14) 0.0110(15) 0.0176(14) 0.0024(12) 0.0045(11) 0.0003(12)
C018 0.0209(15) 0.0172(17) 0.0168(14) 0.0047(12) 0.0027(11) 0.0008(13)
C019 0.0187(14) 0.0125(16) 0.0171(13) -0.0026(12) 0.0018(11) -0.0002(12)
C01A 0.0223(15) 0.0136(16) 0.0178(14) -0.0008(12) 0.0018(11) -0.0003(13)
C01B 0.0198(14) 0.0119(15) 0.0204(14) -0.0023(12) 0.0061(11) 0.0028(13)
C01C 0.0186(14) 0.0128(16) 0.0163(14) -0.0020(12) 0.0029(11) -0.0009(12)
C01D 0.0211(15) 0.0165(17) 0.0303(17) 0.0043(14) -0.0004(13) 0.0028(14)
C16' 0.0261(16) 0.0146(17) 0.0201(15) -0.0037(13) 0.0022(12) 0.0009(13)
C21 0.0223(15) 0.0163(17) 0.0300(17) -0.0046(14) -0.0022(13) -0.0016(14)
C15 0.0219(15) 0.0093(15) 0.0200(15) -0.0024(12) 0.0042(12) -0.0014(12)
C11' 0.0230(15) 0.0150(16) 0.0170(14) -0.0033(12) 0.0062(11) 0.0015(13)
C01I 0.0293(17) 0.0191(18) 0.0219(15) 0.0004(14) 0.0085(13) 0.0019(15)
C01J 0.0231(15) 0.0147(17) 0.0226(15) -0.0003(13) 0.0057(12) 0.0004(13)
C01K 0.0225(15) 0.0133(16) 0.0161(13) 0.0016(12) 0.0031(11) -0.0014(13)
C01L 0.0204(15) 0.0149(17) 0.0251(16) 0.0050(13) 0.0002(12) -0.0016(13)
C01M 0.0204(15) 0.0165(17) 0.0278(16) 0.0030(13) 0.0079(12) 0.0004(13)
C01N 0.0262(16) 0.0158(17) 0.0208(15) -0.0036(13) 0.0021(12) 0.0021(14)
C01O 0.0190(14) 0.0133(16) 0.0166(13) 0.0009(12) 0.0044(11) -0.0022(13)
C8' 0.0216(14) 0.0129(16) 0.0178(14) 0.0023(12) 0.0048(11) 0.0005(13)
C18 0.0225(16) 0.0158(17) 0.0259(16) -0.0044(13) 0.0004(13) 0.0012(13)
C1' 0.0219(15) 0.0129(16) 0.0207(15) 0.0015(12) 0.0080(12) -0.0004(13)
C5 0.0234(15) 0.0149(16) 0.0163(14) -0.0016(12) 0.0043(12) -0.0005(13)
C01T 0.0224(16) 0.0228(19) 0.0300(17) 0.0061(14) -0.0008(13) 0.0011(14)
C13' 0.0263(16) 0.0135(17) 0.0277(16) -0.0072(13) 0.0039(13) 0.0004(13)
C19' 0.0241(16) 0.0207(18) 0.0284(17) -0.0001(14) 0.0005(13) -0.0037(14)
C5' 0.0224(15) 0.0163(17) 0.0239(16) 0.0010(13) 0.0075(12) -0.0009(13)
C9 0.0237(15) 0.0159(17) 0.0179(14) -0.0005(12) 0.0029(12) -0.0045(13)
C12' 0.0266(16) 0.0114(16) 0.0160(14) -0.0033(12) 0.0028(12) -0.0014(13)
C2 0.0216(15) 0.0200(18) 0.0212(15) -0.0036(13) 0.0003(12) -0.0007(14)
C020 0.0190(15) 0.0151(17) 0.0261(16) 0.0016(13) 0.0054(12) 0.0003(13)
C4 0.0221(15) 0.0166(17) 0.0192(15) -0.0035(12) 0.0035(12) 0.0020(13)
C7' 0.0288(16) 0.0131(17) 0.0232(15) 0.0028(13) 0.0084(13) 0.0015(14)
C023 0.0310(17) 0.0259(19) 0.0182(15) -0.0002(14) -0.0015(13) -0.0044(15)
C024 0.0202(14) 0.0141(16) 0.0192(14) -0.0004(12) 0.0066(11) -0.0015(12)
C025 0.0213(15) 0.0165(17) 0.0225(15) 0.0007(13) 0.0019(12) -0.0009(13)
C6' 0.0284(17) 0.0202(18) 0.0291(17) -0.0002(14) 0.0144(14) 0.0016(15)
C10' 0.0222(15) 0.0129(16) 0.0210(15) 0.0000(12) 0.0033(12) -0.0005(13)
C028 0.0232(15) 0.0131(16) 0.0183(14) -0.0001(12) 0.0033(12) 0.0019(13)
C3' 0.0273(16) 0.0142(17) 0.0183(14) 0.0003(12) 0.0037(12) 0.0001(14)
C2' 0.0264(16) 0.0160(17) 0.0209(15) 0.0004(13) 0.0100(12) -0.0004(14)
C02B 0.0252(16) 0.0119(16) 0.0260(16) 0.0062(13) 0.0056(12) -0.0008(13)
C14' 0.0239(16) 0.0181(18) 0.0378(19) -0.0082(15) 0.0022(14) 0.0005(14)
C20 0.0206(15) 0.0187(17) 0.0232(15) 0.0016(13) 0.0047(12) -0.0011(14)
C1 0.0208(15) 0.0183(17) 0.0206(15) -0.0051(13) 0.0026(12) -0.0015(13)
C02F 0.0306(17) 0.0163(18) 0.0303(17) 0.0034(14) 0.0102(14) 0.0005(14)
C02G 0.0227(16) 0.0181(18) 0.0349(18) 0.0077(14) 0.0035(13) 0.0014(14)
C8 0.0282(16) 0.0168(17) 0.0186(15) 0.0023(13) 0.0020(12) -0.0016(14)
C7 0.0336(18) 0.029(2) 0.0176(15) -0.0023(14) 0.0006(13) 0.0050(16)
C23 0.0261(17) 0.0202(19) 0.047(2) -0.0085(17) -0.0002(15) 0.0029(15)
C02K 0.0326(17) 0.0235(19) 0.0195(15) 0.0019(13) 0.0071(13) -0.0019(15)
C19 0.0349(18) 0.025(2) 0.0216(16) -0.0029(14) 0.0100(14) 0.0044(16)
C20' 0.0332(18) 0.0176(18) 0.0288(17) -0.0009(14) 0.0083(14) -0.0003(15)
C02N 0.0216(14) 0.0132(16) 0.0166(14) 0.0021(12) 0.0031(11) 0.0000(12)
C02O 0.0309(18) 0.0204(19) 0.037(2) -0.0035(15) 0.0080(15) -0.0050(15)
C02P 0.0201(14) 0.0159(17) 0.0215(15) -0.0019(13) 0.0028(11) 0.0014(13)
C6 0.0315(17) 0.0237(19) 0.0201(15) -0.0099(14) -0.0008(13) 0.0039(15)
C02R 0.0308(17) 0.0226(19) 0.0163(14) 0.0049(13) -0.0017(12) -0.0013(15)
C17 0.0300(17) 0.0242(19) 0.0228(16) -0.0006(14) -0.0004(13) 0.0026(15)
C17' 0.041(2) 0.0217(19) 0.0234(16) -0.0005(14) 0.0101(15) -0.0031(17)
C02U 0.0263(17) 0.0240(19) 0.0251(16) -0.0015(14) -0.0005(13) -0.0020(15)
C21' 0.0334(19) 0.024(2) 0.043(2) 0.0026(17) 0.0098(16) 0.0055(16)
C22' 0.054(2) 0.019(2) 0.037(2) -0.0073(16) 0.0095(18) -0.0051(18)
C02X 0.0263(17) 0.0175(19) 0.045(2) 0.0103(16) 0.0025(15) -0.0006(15)
C02Y 0.047(2) 0.020(2) 0.042(2) 0.0104(17) 0.0117(18) 0.0040(18)
C22 0.0380(19) 0.0200(19) 0.0312(18) 0.0008(15) -0.0011(15) 0.0005(16)
C030 0.0329(18) 0.0187(19) 0.0320(18) -0.0007(15) 0.0004(14) -0.0013(15)

loop_
_atom_type_symbol
_atom_type_description
_atom_type_scat_dispersion_real
_atom_type_scat_dispersion_imag
_atom_type_scat_source
C C 0.0181 0.0091 'International Tables Vol C Tables 4.2.6.8 and 6.1.1.4'
H H 0.0000 0.0000 'International Tables Vol C Tables 4.2.6.8 and 6.1.1.4'
O O 0.0492 0.0322 'International Tables Vol C Tables 4.2.6.8 and 6.1.1.4'

loop_
_geom_angle_atom_site_label_1
_geom_angle_atom_site_label_2
_geom_angle_atom_site_label_3
_geom_angle
C00M O001 C00P 109.8(2)
C16 O4 C15 109.6(2)
C21 O2 C3 119.7(2)
C20' O8 C18' 114.0(3)
C01D O005 C013 119.3(2)
C01D O006 C01L 113.8(2)
C20' O7 C3' 119.2(2)
C00K O008 C02G 108.7(2)
C02F O009 C01K 119.1(2)
C16' O6 C14' 109.1(3)
C21 O1 C18 113.8(2)
C02F O00E C01J 114.3(3)
O8 C18' C0AA 109.9(3)
C14 C13 C16 107.5(3)
C14 C13 C12 127.2(3)
C12 C13 C16 125.3(3)
O2 C3 C2 112.5(3)
O2 C3 C4 111.4(3)
C2 C3 C4 114.9(3)
O008 C00K C00Z 108.9(3)
O00A C00K O008 121.6(3)
O00A C00K C00Z 129.5(3)
C012 C00L C00M 125.1(3)
C01B C00L C00M 107.1(3)
C01B C00L C012 127.8(3)
O001 C00M C00L 108.1(3)
O00B C00M O001 121.0(3)
O00B C00M C00L 130.8(3)
O4 C16 C13 108.1(3)
O3 C16 O4 120.6(3)
O3 C16 C13 131.3(3)
C012 C00O C028 123.3(3)
O001 C00P C01B 103.9(2)
O001 C00P C01O 111.4(2)
C01B C00P C01O 116.3(3)
C13 C14 C15 110.8(3)
C11 C12 C13 125.2(3)
C014 C00S C019 107.3(2)
C014 C00S C01C 109.8(2)
C019 C00S C01C 105.5(2)
C01A C00S C014 109.6(2)
C01A C00S C019 115.4(2)
C01A C00S C01C 109.2(2)
C5 C10 C9 107.1(2)
C20 C10 C5 114.0(3)
C20 C10 C9 108.6(3)
C20 C10 C1 109.7(3)
C1 C10 C5 108.6(2)
C1 C10 C9 108.7(3)
C00V C00U C028 106.8(2)
C018 C00U C00V 108.6(2)
C018 C00U C028 108.2(3)
C02P C00U C00V 114.2(3)
C02P C00U C018 109.9(3)
C02P C00U C028 109.0(3)
C00U C00V C02N 117.9(2)
C02R C00V C00U 110.7(3)
C02R C00V C02N 113.8(3)
C18' C0AA C4' 114.1(2)
C18' C0AA C19' 108.2(3)
C18' C0AA C3' 107.3(3)
C19' C0AA C4' 108.7(3)
C3' C0AA C4' 110.1(3)
C3' C0AA C19' 108.2(3)
C0AA C4' C9' 118.2(2)
C5' C4' C0AA 112.2(3)
C5' C4' C9' 111.5(2)
C12 C11 C9 124.3(3)
C00K C00Z C01O 121.8(3)
C02B C00Z C00K 107.2(3)
C02B C00Z C01O 130.9(3)
C01I C010 C01C 125.2(3)
C01I C010 C01M 122.1(3)
C01M C010 C01C 112.6(3)
C01J C011 C019 114.0(2)
C01J C011 C01K 107.4(3)
C01J C011 C01T 108.7(3)
C01K C011 C019 110.0(3)
C01K C011 C01T 107.5(2)
C01T C011 C019 109.2(3)
C00O C012 C00L 126.2(3)
O005 C013 C015 112.8(3)
O005 C013 C02N 110.9(2)
C015 C013 C02N 114.3(3)
C024 C014 C00S 112.0(3)
C013 C015 C018 110.0(3)
C01C C016 C01O 116.2(3)
C4' C9' C8' 105.7(2)
C1' C9' C4' 106.9(2)
C1' C9' C8' 110.0(2)
C025 C9' C4' 115.3(3)
C025 C9' C8' 109.0(3)
C025 C9' C1' 109.8(3)
C015 C018 C00U 112.6(3)
C011 C019 C00S 118.1(2)
C020 C019 C00S 111.4(2)
C020 C019 C011 112.6(3)
C00L C01B C00P 111.0(3)
C010 C01C C00S 109.1(2)
C010 C01C C016 114.6(3)
C016 C01C C00S 115.2(2)
O005 C01D O006 111.5(3)
O005 C01D C02X 103.3(3)
O005 C01D C030 113.2(3)
O006 C01D C02X 106.4(3)
O006 C01D C030 110.9(3)
C02X C01D C030 111.0(3)
O6 C16' C12' 108.6(3)
O5 C16' O6 121.8(3)
O5 C16' C12' 129.6(3)
O2 C21 O1 111.1(3)
O2 C21 C23 103.5(3)
O2 C21 C22 113.2(3)
O1 C21 C23 106.5(3)
O1 C21 C22 111.2(3)
C23 C21 C22 110.8(3)
O4 C15 C14 103.9(2)
O4 C15 C11' 112.1(2)
C14 C15 C11' 114.9(3)
C12' C11' C15 105.3(3)
C12' C11' C10' 111.5(3)
C10' C11' C15 115.2(3)
O00E C01J C011 110.1(3)
O009 C01K C011 111.0(3)
O009 C01K C024 113.1(3)
C024 C01K C011 114.7(2)
O006 C01L C02N 109.3(3)
C010 C01M C020 111.2(3)
C023 C01N C028 114.7(3)
C02U C01N C023 121.5(3)
C02U C01N C028 123.7(3)
C00Z C01O C00P 107.0(2)
C00Z C01O C016 110.4(3)
C016 C01O C00P 115.5(3)
C7' C8' C9' 109.5(2)
C7' C8' C10' 113.7(3)
C10' C8' C9' 115.1(2)
O1 C18 C4 109.9(3)
C2' C1' C9' 112.2(3)
C10 C5 C4 117.9(3)
C6 C5 C10 111.1(3)
C6 C5 C4 113.7(3)
C12' C13' C14' 110.3(3)
C6' C5' C4' 110.6(3)
C11 C9 C10 111.1(2)
C11 C9 C8 111.9(3)
C8 C9 C10 113.0(3)
C16' C12' C11' 121.4(3)
C13' C12' C16' 107.5(3)
C13' C12' C11' 130.9(3)
C1 C2 C3 110.3(3)
C01M C020 C019 111.1(3)
C3 C4 C5 110.1(3)
C3 C4 C19 107.7(3)
C18 C4 C3 107.2(3)
C18 C4 C5 115.4(3)
C18 C4 C19 107.4(3)
C19 C4 C5 108.8(3)
C6' C7' C8' 112.2(3)
C17' C7' C8' 125.8(3)
C17' C7' C6' 121.9(3)
C01N C023 C02R 113.9(3)
C01K C024 C014 110.7(3)
C7' C6' C5' 111.2(3)
C11' C10' C8' 115.6(3)
C00O C028 C00U 111.7(3)
C00O C028 C01N 113.2(3)
C01N C028 C00U 111.8(3)
O7 C3' C0AA 111.2(3)
O7 C3' C2' 113.0(3)
C2' C3' C0AA 113.7(3)
C3' C2' C1' 112.1(3)
C00Z C02B C02G 110.6(3)
O6 C14' C13' 104.5(3)
C2 C1 C10 112.2(3)
O009 C02F C02O 112.6(3)
O009 C02F C02Y 104.8(3)
O00E C02F O009 111.8(3)
O00E C02F C02O 111.3(3)
O00E C02F C02Y 105.2(3)
C02Y C02F C02O 110.6(3)
O008 C02G C02B 104.6(3)
C7 C8 C9 115.1(3)
C17 C8 C9 123.7(3)
C17 C8 C7 121.1(3)
C8 C7 C6 113.4(3)
O8 C20' O7 112.0(3)
O8 C20' C21' 111.1(3)
O8 C20' C22' 105.3(3)
O7 C20' C21' 112.7(3)
O7 C20' C22' 104.4(3)
C22' C20' C21' 110.8(3)
C013 C02N C00V 109.5(2)
C013 C02N C02K 107.9(3)
C01L C02N C00V 116.0(3)
C01L C02N C013 107.2(3)
C01L C02N C02K 107.5(3)
C02K C02N C00V 108.4(3)
C7 C6 C5 110.3(3)
C023 C02R C00V 110.0(3)

loop_
_geom_bond_atom_site_label_1
_geom_bond_atom_site_label_2
_geom_bond_distance
O001 C00M 1.367(4)
O001 C00P 1.445(4)
O4 C16 1.371(4)
O4 C15 1.445(4)
O2 C3 1.435(4)
O2 C21 1.423(4)
O8 C18' 1.436(4)
O8 C20' 1.422(4)
O005 C013 1.437(4)
O005 C01D 1.420(4)
O006 C01D 1.429(4)
O006 C01L 1.437(4)
O7 C3' 1.440(4)
O7 C20' 1.432(4)
O008 C00K 1.362(4)
O008 C02G 1.448(4)
O009 C01K 1.443(4)
O009 C02F 1.432(4)
O00A C00K 1.207(4)
O00B C00M 1.202(4)
O6 C16' 1.364(4)
O6 C14' 1.447(4)
O1 C21 1.427(4)
O1 C18 1.431(4)
O00E C01J 1.432(4)
O00E C02F 1.425(4)
O5 C16' 1.205(4)
O3 C16 1.199(4)
C18' C0AA 1.526(4)
C13 C16 1.484(4)
C13 C14 1.327(5)
C13 C12 1.457(4)
C3 C2 1.525(4)
C3 C4 1.538(4)
C00K C00Z 1.484(5)
C00L C00M 1.491(4)
C00L C012 1.455(4)
C00L C01B 1.331(4)
C00O C012 1.326(5)
C00O C028 1.498(4)
C00P C01B 1.484(4)
C00P C01O 1.542(4)
C14 C15 1.487(4)
C12 C11 1.326(5)
C00S C014 1.539(4)
C00S C019 1.560(4)
C00S C01A 1.535(4)
C00S C01C 1.575(4)
C10 C5 1.553(4)
C10 C9 1.578(5)
C10 C20 1.536(4)
C10 C1 1.537(4)
C00U C00V 1.555(4)
C00U C018 1.538(4)
C00U C028 1.578(5)
C00U C02P 1.537(4)
C00V C02N 1.560(4)
C00V C02R 1.537(4)
C0AA C4' 1.556(4)
C0AA C19' 1.541(4)
C0AA C3' 1.534(4)
C4' C9' 1.561(4)
C4' C5' 1.538(4)
C11 C9 1.502(4)
C00Z C01O 1.509(4)
C00Z C02B 1.325(5)
C010 C01C 1.522(4)
C010 C01I 1.322(5)
C010 C01M 1.499(4)
C011 C019 1.560(4)
C011 C01J 1.522(4)
C011 C01K 1.535(4)
C011 C01T 1.538(4)
C013 C015 1.518(4)
C013 C02N 1.534(4)
C014 C024 1.525(4)
C015 C018 1.521(5)
C016 C01C 1.537(4)
C016 C01O 1.538(4)
C9' C8' 1.574(4)
C9' C1' 1.544(4)
C9' C025 1.537(4)
C019 C020 1.539(4)
C01D C02X 1.512(5)
C01D C030 1.524(5)
C16' C12' 1.481(4)
C21 C23 1.514(5)
C21 C22 1.521(5)
C15 C11' 1.544(4)
C11' C12' 1.507(4)
C11' C10' 1.536(5)
C01K C024 1.517(4)
C01L C02N 1.527(5)
C01M C020 1.532(5)
C01N C023 1.512(5)
C01N C028 1.525(4)
C01N C02U 1.324(5)
C8' C7' 1.520(4)
C8' C10' 1.541(4)
C18 C4 1.533(5)
C1' C2' 1.526(4)
C5 C4 1.556(5)
C5 C6 1.532(4)
C13' C12' 1.331(5)
C13' C14' 1.483(5)
C5' C6' 1.527(5)
C9 C8 1.523(4)
C2 C1 1.518(5)
C4 C19 1.544(4)
C7' C6' 1.503(5)
C7' C17' 1.324(5)
C023 C02R 1.530(5)
C3' C2' 1.512(5)
C02B C02G 1.480(5)
C02F C02O 1.519(5)
C02F C02Y 1.518(5)
C8 C7 1.511(5)
C8 C17 1.323(5)
C7 C6 1.522(5)
C02K C02N 1.547(4)
C20' C21' 1.523(5)
C20' C22' 1.520(5)
